data_2201157
loop_
_publ_author_name
'Jacquot-Rousseau, Sandrine'
'Schmitt, G\'erard'
'Laude, Bernard'
'Kubicki, Marek M.'
'Delarue, Patrice'

_publ_section_title
;
 4-Chloro-1,1-diphenyl-3-(1-pyrrolyl)-2-azabuta-1,3-diene
;
_journal_issue 4
_journal_name_full 'Acta Crystallographica Section E'
_journal_page_first o364
_journal_page_last o365
_journal_paper_doi 10.1107/S1600536802004014
_journal_volume 58
_journal_year 2002
_chemical_formula_iupac 'C19 H15 Cl N2'
_chemical_formula_moiety 'C19 H15 Cl N2'
_chemical_formula_sum 'C19 H15 Cl N2'
_chemical_formula_weight 306.78
_chemical_melting_point 372.5
_chemical_name_systematic
;
 4-chloro-1,1-diphenyl-3-(1-pyrrolyl)-2-azabuta-1,3-diene
;
_space_group_IT_number 2
_symmetry_cell_setting triclinic
_symmetry_space_group_name_Hall '-P 1'
_symmetry_space_group_name_H-M 'P -1'
_atom_sites_solution_hydrogens geom
_atom_sites_solution_primary direct
_atom_sites_solution_secondary difmap
_cell_angle_alpha 89.880(10)
_cell_angle_beta 73.190(10)
_cell_angle_gamma 88.890(10)
_cell_formula_units_Z 4
_cell_length_a 9.9100(10)
_cell_length_b 10.4110(10)
_cell_length_c 16.4010(10)
_cell_measurement_reflns_used 25
_cell_measurement_temperature 293(2)
_cell_measurement_theta_max 18.6
_cell_measurement_theta_min 4.8
_cell_volume 1619.5(3)
_computing_cell_refinement 'CAD-4 EXPRESS'
_computing_data_collection 'CAD-4 EXPRESS (Enraf-Nonius, 1992)'
_computing_data_reduction 'PROCESS in MolEN (Fair, 1990)'
_computing_molecular_graphics 'ORTEP-3 (Farrugia, 1997)'
_computing_publication_material SHELXL97
_computing_structure_refinement 'SHELXL97 (Sheldrick, 1997)'
_computing_structure_solution 'SHELXS97 (Sheldrick, 1997)'
_diffrn_ambient_temperature 293(2)
_diffrn_measured_fraction_theta_full 1.00
_diffrn_measured_fraction_theta_max 1.00
_diffrn_measurement_device 'Enraf-Nonius CAD-4'
_diffrn_measurement_method \w
_diffrn_radiation_monochromator graphite
_diffrn_radiation_source 'fine-focus sealed tube'
_diffrn_radiation_type MoK\a
_diffrn_radiation_wavelength 0.71073
_diffrn_reflns_av_R_equivalents 0.0133
_diffrn_reflns_av_sigmaI/netI 0.0345
_diffrn_reflns_limit_h_max 0
_diffrn_reflns_limit_h_min -12
_diffrn_reflns_limit_k_max 12
_diffrn_reflns_limit_k_min -12
_diffrn_reflns_limit_l_max 19
_diffrn_reflns_limit_l_min -20
_diffrn_reflns_number 6954
_diffrn_reflns_theta_full 26.30
_diffrn_reflns_theta_max 26.30
_diffrn_reflns_theta_min 2.15
_diffrn_standards_decay_% -1.2
_diffrn_standards_interval_time 120
_diffrn_standards_number 3
_exptl_absorpt_coefficient_mu 0.233
_exptl_absorpt_correction_type none
_exptl_crystal_colour yellow
_exptl_crystal_density_diffrn 1.258
_exptl_crystal_density_meas ?
_exptl_crystal_description prism
_exptl_crystal_F_000 640
_exptl_crystal_size_max 0.4
_exptl_crystal_size_mid 0.3
_exptl_crystal_size_min 0.2
_refine_diff_density_max 0.238
_refine_diff_density_min -0.350
_refine_ls_extinction_method none
_refine_ls_goodness_of_fit_all 1.021
_refine_ls_goodness_of_fit_ref 1.067
_refine_ls_hydrogen_treatment constr
_refine_ls_matrix_type full
_refine_ls_number_parameters 397
_refine_ls_number_reflns 6557
_refine_ls_number_restraints 0
_refine_ls_restrained_S_all 1.021
_refine_ls_R_factor_all 0.0841
_refine_ls_R_factor_gt 0.0402
_refine_ls_shift/su_max 0.000
_refine_ls_shift/su_mean 0.000
_refine_ls_structure_factor_coef Fsqd
_refine_ls_weighting_details 'w = 1/[\s^2^(Fo^2^)+(0.0490P)^2^+0.3756P] where P = (Fo^2^+2Fc^2^)/3'
_refine_ls_weighting_scheme calc
_refine_ls_wR_factor_all 0.1189
_refine_ls_wR_factor_ref 0.0986
_reflns_number_gt 4267
_reflns_number_total 6557
_reflns_threshold_expression I>2\s(I)
_cod_data_source_file ob6114.cif
_cod_data_source_block 4
_cod_depositor_comments
;
The following automatic conversions were performed:

'_exptl_crystal_density_meas' value 'not measured' was changed to '?'
- the value is perceived as not measured.

Automatic conversion script
Id: cif_fix_values 3008 2015-01-20 13:52:24Z robertas 
;
_cod_original_cell_volume 1619.5(2)
_cod_database_code 2201157

loop_
_symmetry_equiv_pos_as_xyz
'x, y, z'
'-x, -y, -z'

loop_
_atom_site_aniso_label
_atom_site_aniso_U_11
_atom_site_aniso_U_22
_atom_site_aniso_U_33
_atom_site_aniso_U_12
_atom_site_aniso_U_13
_atom_site_aniso_U_23
Cl1 0.0956(5) 0.0733(4) 0.0657(3) 0.0217(3) -0.0311(3) -0.0108(3)
Cl2 0.0704(4) 0.1091(5) 0.1151(6) 0.0043(4) -0.0130(4) 0.0015(4)
N1 0.0535(9) 0.0602(9) 0.0411(8) -0.0051(7) -0.0158(7) 0.0011(7)
N2 0.0538(9) 0.0682(11) 0.0426(8) -0.0001(8) -0.0167(7) -0.0017(7)
N3 0.0687(11) 0.0570(10) 0.0562(10) -0.0094(8) -0.0282(9) 0.0081(8)
N4 0.0659(11) 0.0569(10) 0.0622(10) -0.0156(8) -0.0342(9) 0.0095(8)
C1 0.0722(14) 0.0693(14) 0.0477(11) 0.0034(11) -0.0230(10) 0.0030(10)
C2 0.0497(11) 0.0622(12) 0.0418(10) -0.0042(9) -0.0179(8) -0.0007(8)
C3 0.0420(10) 0.0498(10) 0.0434(9) 0.0024(8) -0.0122(8) -0.0013(8)
C4 0.0649(13) 0.0677(14) 0.0634(13) 0.0052(11) -0.0264(11) -0.0063(10)
C5 0.071(2) 0.093(2) 0.074(2) 0.0201(13) -0.0313(13) -0.0297(14)
C6 0.0664(15) 0.119(2) 0.0520(13) 0.0108(14) -0.0137(11) -0.0122(14)
C7 0.0662(14) 0.092(2) 0.0484(12) -0.0012(12) -0.0106(10) 0.0035(11)
C8 0.0414(10) 0.0528(10) 0.0418(9) -0.0011(8) -0.0107(8) -0.0010(8)
C9 0.0439(10) 0.0719(13) 0.0481(10) -0.0065(9) -0.0137(9) 0.0075(9)
C10 0.0568(13) 0.092(2) 0.0527(12) -0.0090(11) -0.0210(10) 0.0174(11)
C11 0.0625(14) 0.094(2) 0.0562(12) -0.0191(12) -0.0146(11) 0.0232(12)
C12 0.0520(13) 0.104(2) 0.0673(14) -0.0274(12) -0.0181(11) 0.0189(13)
C13 0.0489(11) 0.0854(15) 0.0545(12) -0.0105(10) -0.0197(10) 0.0095(10)
C14 0.0470(10) 0.0517(10) 0.0471(10) -0.0027(8) -0.0181(8) 0.0069(8)
C15 0.0521(12) 0.0728(13) 0.0579(12) -0.0054(10) -0.0155(10) 0.0083(10)
C16 0.0571(14) 0.103(2) 0.091(2) -0.0245(14) -0.0182(13) 0.024(2)
C17 0.085(2) 0.089(2) 0.126(2) -0.042(2) -0.048(2) 0.026(2)
C18 0.100(2) 0.069(2) 0.105(2) -0.0185(15) -0.050(2) -0.0055(14)
C19 0.0680(14) 0.0626(13) 0.0667(13) -0.0050(11) -0.0258(11) -0.0043(10)
C20 0.0612(14) 0.082(2) 0.081(2) -0.0132(12) -0.0258(12) 0.0096(13)
C21 0.0619(13) 0.0601(12) 0.0611(12) -0.0193(10) -0.0276(10) 0.0194(10)
C22 0.0475(10) 0.0523(11) 0.0424(10) 0.0019(8) -0.0103(8) 0.0010(8)
C23 0.088(2) 0.080(2) 0.089(2) -0.0149(14) -0.0577(15) 0.0042(14)
C24 0.114(2) 0.0665(15) 0.081(2) -0.0121(15) -0.054(2) -0.0035(13)
C25 0.092(2) 0.0581(13) 0.078(2) -0.0078(12) -0.0368(14) 0.0047(11)
C26 0.0727(14) 0.0610(12) 0.0702(14) -0.0132(11) -0.0395(12) 0.0105(11)
C27 0.0411(10) 0.0502(10) 0.0483(10) -0.0036(8) -0.0125(8) 0.0027(8)
C28 0.0466(10) 0.0531(11) 0.0480(10) -0.0040(8) -0.0127(8) 0.0015(8)
C29 0.0518(11) 0.0696(13) 0.0502(11) -0.0093(10) -0.0151(9) 0.0088(10)
C30 0.0519(12) 0.0665(14) 0.0714(14) -0.0054(10) -0.0185(11) 0.0236(11)
C31 0.0602(13) 0.0528(12) 0.083(2) 0.0068(10) -0.0126(11) 0.0069(11)
C32 0.0588(12) 0.0573(12) 0.0554(12) 0.0041(10) -0.0092(10) -0.0028(9)
C33 0.0498(11) 0.0532(11) 0.0410(9) 0.0038(8) -0.0117(8) -0.0058(8)
C34 0.0659(13) 0.0617(12) 0.0493(11) 0.0007(10) -0.0206(10) 0.0009(9)
C35 0.0762(15) 0.082(2) 0.0534(12) 0.0016(13) -0.0275(11) 0.0062(11)
C36 0.0698(15) 0.099(2) 0.0543(12) 0.0021(13) -0.0285(11) -0.0077(12)
C37 0.0657(14) 0.084(2) 0.0631(13) -0.0128(12) -0.0226(11) -0.0061(12)
C38 0.0613(12) 0.0652(12) 0.0477(11) -0.0058(10) -0.0163(10) -0.0002(9)

loop_
_atom_site_label
_atom_site_fract_x
_atom_site_fract_y
_atom_site_fract_z
_atom_site_U_iso_or_equiv
_atom_site_thermal_displace_type
_atom_site_calc_flag
_atom_site_refinement_flags
_atom_site_occupancy
_atom_site_disorder_group
_atom_site_type_symbol
Cl1 0.13324(7) 0.86982(6) 0.48071(4) 0.0769(2) Uani d . 1 . Cl
Cl2 0.56180(7) 0.98774(8) 0.82113(5) 0.1012(2) Uani d . 1 . Cl
N1 0.2201(2) 0.58748(15) 0.47916(9) 0.0511(4) Uani d . 1 . N
N2 0.3418(2) 0.5851(2) 0.33288(9) 0.0543(4) Uani d . 1 . N
N3 0.2668(2) 1.1086(2) 0.85370(10) 0.0584(4) Uani d . 1 . N
N4 0.2847(2) 1.2357(2) 0.96760(11) 0.0582(4) Uani d . 1 . N
C1 0.2286(2) 0.7791(2) 0.39555(13) 0.0619(5) Uani d . 1 . C
H1 0.2542 0.8158 0.34162 0.080 Uiso calc R 1 . H
C2 0.2666(2) 0.6586(2) 0.40436(11) 0.0502(4) Uani d . 1 . C
C3 0.2625(2) 0.6109(2) 0.54447(11) 0.0451(4) Uani d . 1 . C
C4 0.3437(2) 0.4539(2) 0.32744(14) 0.0638(5) Uani d . 1 . C
H4 0.3035 0.3975 0.37141 0.083 Uiso calc R 1 . H
C5 0.4153(3) 0.4211(3) 0.2458(2) 0.0773(7) Uani d . 1 . C
H5 0.4329 0.3380 0.2242 0.100 Uiso calc R 1 . H
C6 0.4572(3) 0.5331(3) 0.20063(15) 0.0800(7) Uani d . 1 . C
H6 0.5075 0.5385 0.14331 0.104 Uiso calc R 1 . H
C7 0.4126(2) 0.6324(3) 0.25422(13) 0.0702(6) Uani d . 1 . C
H7 0.4271 0.7188 0.24045 0.091 Uiso calc R 1 . H
C8 0.1913(2) 0.5425(2) 0.62453(11) 0.0456(4) Uani d . 1 . C
C9 0.2586(2) 0.5218(2) 0.68703(12) 0.0545(5) Uani d . 1 . C
H9 0.3482 0.5538 0.67993 0.071 Uiso calc R 1 . H
C10 0.1931(2) 0.4540(2) 0.75957(13) 0.0660(6) Uani d . 1 . C
H10 0.2393 0.4390 0.80070 0.086 Uiso calc R 1 . H
C11 0.0602(2) 0.4086(2) 0.77113(14) 0.0714(6) Uani d . 1 . C
H11 0.0159 0.3634 0.82026 0.093 Uiso calc R 1 . H
C12 -0.0078(2) 0.4298(2) 0.71002(14) 0.0738(6) Uani d . 1 . C
H12 -0.0984 0.3995 0.71824 0.096 Uiso calc R 1 . H
C13 0.0570(2) 0.4956(2) 0.63700(13) 0.0618(5) Uani d . 1 . C
H13 0.0106 0.5086 0.59574 0.080 Uiso calc R 1 . H
C14 0.3803(2) 0.6980(2) 0.54401(11) 0.0476(4) Uani d . 1 . C
C15 0.5090(2) 0.6823(2) 0.48275(13) 0.0610(5) Uani d . 1 . C
H15 0.5212 0.6181 0.44180 0.079 Uiso calc R 1 . H
C16 0.6190(3) 0.7614(3) 0.4821(2) 0.0841(7) Uani d . 1 . C
H16 0.7057 0.7495 0.4413 0.109 Uiso calc R 1 . H
C17 0.6011(3) 0.8575(3) 0.5415(2) 0.0958(9) Uani d . 1 . C
H17 0.6753 0.9114 0.5405 0.124 Uiso calc R 1 . H
C18 0.4732(3) 0.8744(2) 0.6026(2) 0.0868(8) Uani d . 1 . C
H18 0.4611 0.9400 0.6426 0.113 Uiso calc R 1 . H
C19 0.3631(2) 0.7943(2) 0.60467(14) 0.0644(5) Uani d . 1 . C
H19 0.2774 0.8048 0.64664 0.084 Uiso calc R 1 . H
C20 0.4797(2) 1.0992(2) 0.8971(2) 0.0735(6) Uani d . 1 . C
H20 0.5289 1.1316 0.9327 0.096 Uiso calc R 1 . H
C21 0.3495(2) 1.1406(2) 0.90685(13) 0.0587(5) Uani d . 1 . C
C22 0.2086(2) 0.9988(2) 0.85826(11) 0.0480(4) Uani d . 1 . C
C23 0.3338(3) 1.2844(2) 1.0318(2) 0.0789(7) Uani d . 1 . C
H23 0.4183 1.2611 1.0422 0.103 Uiso calc R 1 . H
C24 0.2390(3) 1.3708(2) 1.0765(2) 0.0816(7) Uani d . 1 . C
H24 0.2466 1.4178 1.1231 0.106 Uiso calc R 1 . H
C25 0.1271(3) 1.3775(2) 1.0408(2) 0.0732(6) Uani d . 1 . C
H25 0.0469 1.4299 1.0591 0.095 Uiso calc R 1 . H
C26 0.1566(2) 1.2943(2) 0.97498(14) 0.0639(6) Uani d . 1 . C
H26 0.0994 1.2791 0.94015 0.083 Uiso calc R 1 . H
C27 0.2146(2) 0.9003(2) 0.92355(11) 0.0466(4) Uani d . 1 . C
C28 0.1716(2) 0.9324(2) 1.00925(11) 0.0494(4) Uani d . 1 . C
H28 0.1366 1.0147 1.02611 0.064 Uiso calc R 1 . H
C29 0.1806(2) 0.8429(2) 1.06968(13) 0.0570(5) Uani d . 1 . C
H29 0.1515 0.8650 1.12713 0.074 Uiso calc R 1 . H
C30 0.2324(2) 0.7217(2) 1.04531(14) 0.0631(6) Uani d . 1 . C
H30 0.2395 0.6618 1.08614 0.082 Uiso calc R 1 . H
C31 0.2736(2) 0.6884(2) 0.9608(2) 0.0671(6) Uani d . 1 . C
H31 0.3080 0.6057 0.9446 0.087 Uiso calc R 1 . H
C32 0.2646(2) 0.7766(2) 0.89968(13) 0.0588(5) Uani d . 1 . C
H32 0.2921 0.7531 0.84247 0.076 Uiso calc R 1 . H
C33 0.1259(2) 0.9739(2) 0.79766(11) 0.0484(4) Uani d . 1 . C
C34 0.1333(2) 1.0586(2) 0.73066(12) 0.0582(5) Uani d . 1 . C
H34 0.1944 1.1273 0.72220 0.076 Uiso calc R 1 . H
C35 0.0513(2) 1.0415(2) 0.67704(13) 0.0689(6) Uani d . 1 . C
H35 0.0573 1.0986 0.63251 0.090 Uiso calc R 1 . H
C36 -0.0395(2) 0.9404(2) 0.68882(14) 0.0722(6) Uani d . 1 . C
H36 -0.0954 0.9296 0.65262 0.094 Uiso calc R 1 . H
C37 -0.0476(2) 0.8555(2) 0.75399(14) 0.0699(6) Uani d . 1 . C
H37 -0.1083 0.7867 0.76162 0.091 Uiso calc R 1 . H
C38 0.0346(2) 0.8721(2) 0.80855(12) 0.0579(5) Uani d . 1 . C
H38 0.0283 0.8144 0.85281 0.075 Uiso calc R 1 . H

loop_
_atom_type_symbol
_atom_type_description
_atom_type_scat_dispersion_real
_atom_type_scat_dispersion_imag
_atom_type_scat_source
Cl Cl 0.1484 0.1585 'International Tables Vol C Tables 4.2.6.8 and 6.1.1.4'
N N 0.0061 0.0033 'International Tables Vol C Tables 4.2.6.8 and 6.1.1.4'
C C 0.0033 0.0016 'International Tables Vol C Tables 4.2.6.8 and 6.1.1.4'
H H 0.0000 0.0000 'International Tables Vol C Tables 4.2.6.8 and 6.1.1.4'

loop_
_geom_angle_atom_site_label_1
_geom_angle_atom_site_label_2
_geom_angle_atom_site_label_3
_geom_angle
_geom_angle_publ_flag
C3 N1 C2 121.5(2) yes
C4 N2 C7 108.1(2) ?
C4 N2 C2 125.5(2) ?
C7 N2 C2 126.0(2) ?
C22 N3 C21 121.5(2) yes
C26 N4 C23 107.0(2) ?
C26 N4 C21 125.4(2) ?
C23 N4 C21 127.6(2) ?
C2 C1 Cl1 121.9(2) yes
C2 C1 H1 119.04 ?
Cl1 C1 H1 119.04 ?
C1 C2 N1 124.7(2) yes
C1 C2 N2 120.8(2) yes
N1 C2 N2 113.9(2) yes
N1 C3 C8 117.1(2) yes
N1 C3 C14 124.3(2) yes
C8 C3 C14 118.58(15) yes
C5 C4 N2 107.5(2) ?
C5 C4 H4 126.3 ?
N2 C4 H4 126.27 ?
C4 C5 C6 108.1(2) ?
C4 C5 H5 126.0 ?
C6 C5 H5 125.96 ?
C7 C6 C5 107.9(2) ?
C7 C6 H6 126.1 ?
C5 C6 H6 126.06 ?
C6 C7 N2 108.4(2) ?
C6 C7 H7 125.8 ?
N2 C7 H7 125.78 ?
C13 C8 C9 118.8(2) ?
C13 C8 C3 120.1(2) ?
C9 C8 C3 121.1(2) ?
C10 C9 C8 120.3(2) ?
C10 C9 H9 119.83 ?
C8 C9 H9 119.83 ?
C11 C10 C9 120.1(2) ?
C11 C10 H10 119.93 ?
C9 C10 H10 119.93 ?
C10 C11 C12 119.9(2) ?
C10 C11 H11 120.03 ?
C12 C11 H11 120.03 ?
C13 C12 C11 120.5(2) ?
C13 C12 H12 119.76 ?
C11 C12 H12 119.76 ?
C12 C13 C8 120.3(2) ?
C12 C13 H13 119.87 ?
C8 C13 H13 119.87 ?
C15 C14 C19 119.4(2) ?
C15 C14 C3 119.7(2) ?
C19 C14 C3 120.8(2) ?
C16 C15 C14 120.3(2) ?
C16 C15 H15 119.9 ?
C14 C15 H15 119.86 ?
C17 C16 C15 120.1(2) ?
C17 C16 H16 119.9 ?
C15 C16 H16 119.9 ?
C16 C17 C18 120.1(2) ?
C16 C17 H17 120.0 ?
C18 C17 H17 120.0 ?
C17 C18 C19 120.2(2) ?
C17 C18 H18 119.9 ?
C19 C18 H18 119.9 ?
C18 C19 C14 119.8(2) ?
C18 C19 H19 120.1 ?
C14 C19 H19 120.08 ?
C21 C20 Cl2 122.4(2) yes
C21 C20 H20 118.78 ?
Cl2 C20 H20 118.78 ?
C20 C21 N3 125.1(2) yes
C20 C21 N4 121.9(2) yes
N3 C21 N4 112.6(2) yes
N3 C22 C33 117.1(2) yes
N3 C22 C27 123.2(2) yes
C33 C22 C27 119.7(2) yes
C24 C23 N4 108.6(2) ?
C24 C23 H23 125.70 ?
N4 C23 H23 125.70 ?
C23 C24 C25 107.9(2) ?
C23 C24 H24 126.06 ?
C25 C24 H24 126.1 ?
C26 C25 C24 107.5(2) ?
C26 C25 H25 126.27 ?
C24 C25 H25 126.3 ?
C25 C26 N4 109.0(2) ?
C25 C26 H26 125.50 ?
N4 C26 H26 125.50 ?
C28 C27 C32 119.1(2) ?
C28 C27 C22 120.0(2) ?
C32 C27 C22 120.9(2) ?
C29 C28 C27 120.3(2) ?
C29 C28 H28 119.85 ?
C27 C28 H28 119.85 ?
C30 C29 C28 120.2(2) ?
C30 C29 H29 119.92 ?
C28 C29 H29 119.92 ?
C29 C30 C31 120.0(2) ?
C29 C30 H30 119.99 ?
C31 C30 H30 119.99 ?
C30 C31 C32 120.5(2) ?
C30 C31 H31 119.75 ?
C32 C31 H31 119.75 ?
C31 C32 C27 119.9(2) ?
C31 C32 H32 120.03 ?
C27 C32 H32 120.03 ?
C38 C33 C34 118.5(2) ?
C38 C33 C22 121.7(2) ?
C34 C33 C22 119.7(2) ?
C35 C34 C33 120.6(2) ?
C35 C34 H34 119.71 ?
C33 C34 H34 119.71 ?
C34 C35 C36 120.4(2) ?
C34 C35 H35 119.82 ?
C36 C35 H35 119.82 ?
C37 C36 C35 119.9(2) ?
C37 C36 H36 120.05 ?
C35 C36 H36 120.05 ?
C36 C37 C38 120.2(2) ?
C36 C37 H37 119.92 ?
C38 C37 H37 119.92 ?
C33 C38 C37 120.5(2) ?
C33 C38 H38 119.75 ?
C37 C38 H38 119.75 ?

loop_
_geom_bond_atom_site_label_1
_geom_bond_atom_site_label_2
_geom_bond_site_symmetry_2
_geom_bond_distance
_geom_bond_publ_flag
Cl1 C1 . 1.715(2) yes
Cl2 C20 . 1.716(3) yes
N1 C3 . 1.284(2) yes
N1 C2 . 1.396(2) yes
N2 C4 . 1.368(3) yes
N2 C7 . 1.374(3) yes
N2 C2 . 1.412(2) yes
N3 C22 . 1.283(2) yes
N3 C21 . 1.402(2) yes
N4 C26 . 1.371(3) yes
N4 C23 . 1.382(3) yes
N4 C21 . 1.412(3) yes
C1 C2 . 1.323(3) yes
C1 H1 . 0.93 ?
C3 C8 . 1.486(2) ?
C3 C14 . 1.491(2) ?
C4 C5 . 1.362(3) ?
C4 H4 . 0.93 ?
C5 C6 . 1.385(4) ?
C5 H5 . 0.93 ?
C6 C7 . 1.341(3) ?
C6 H6 . 0.93 ?
C7 H7 . 0.93 ?
C8 C13 . 1.386(3) ?
C8 C9 . 1.389(2) ?
C9 C10 . 1.379(3) ?
C9 H9 . 0.93 ?
C10 C11 . 1.368(3) ?
C10 H10 . 0.93 ?
C11 C12 . 1.376(3) ?
C11 H11 . 0.93 ?
C12 C13 . 1.373(3) ?
C12 H12 . 0.93 ?
C13 H13 . 0.93 ?
C14 C15 . 1.383(3) ?
C14 C19 . 1.386(3) ?
C15 C16 . 1.377(3) ?
C15 H15 . 0.93 ?
C16 C17 . 1.370(4) ?
C16 H16 . 0.93 ?
C17 C18 . 1.379(4) ?
C17 H17 . 0.93 ?
C18 C19 . 1.379(3) ?
C18 H18 . 0.93 ?
C19 H19 . 0.93 ?
C20 C21 . 1.317(3) yes
C20 H20 . 0.93 ?
C22 C33 . 1.486(3) ?
C22 C27 . 1.494(2) ?
C23 C24 . 1.342(4) ?
C23 H23 . 0.93 ?
C24 C25 . 1.397(3) ?
C24 H24 . 0.93 ?
C25 C26 . 1.346(3) ?
C25 H25 . 0.93 ?
C26 H26 . 0.93 ?
C27 C28 . 1.385(2) ?
C27 C32 . 1.386(3) ?
C28 C29 . 1.379(3) ?
C28 H28 . 0.93 ?
C29 C30 . 1.369(3) ?
C29 H29 . 0.93 ?
C30 C31 . 1.369(3) ?
C30 H30 . 0.93 ?
C31 C32 . 1.379(3) ?
C31 H31 . 0.93 ?
C32 H32 . 0.93 ?
C33 C38 . 1.384(3) ?
C33 C34 . 1.394(3) ?
C34 C35 . 1.373(3) ?
C34 H34 . 0.93 ?
C35 C36 . 1.375(3) ?
C35 H35 . 0.93 ?
C36 C37 . 1.371(3) ?
C36 H36 . 0.93 ?
C37 C38 . 1.386(3) ?
C37 H37 . 0.93 ?
C38 H38 . 0.93 ?

loop_
_cod_related_entry_id
_cod_related_entry_database
_cod_related_entry_code
1 ChemSpider 24731507
